data_9009351
loop_
_publ_author_name
'Keller, P.'
'Hess, H.'

_publ_section_title
;
 Die kristallstrukturen von o'danielit, Na(Zn,Mg)3H2(AsO4)3,
 und johillerit, Na(Mg,Zn)3Cu(AsO4)3
;
_journal_name_full 'Neues Jahrbuch fur Mineralogie, Monatshefte'
_journal_page_first 395
_journal_page_last 404
_journal_volume 1988
_journal_year 1988
_chemical_compound_source 'Tsumeb, Namibia'
_chemical_formula_sum 'As3 H2 Mg0.4 Na O12 Zn2.6'
_chemical_name_mineral ODanielite
_space_group_IT_number 15
_symmetry_space_group_name_Hall '-C 2yc'
_symmetry_space_group_name_H-M 'C 1 2/c 1'
_cell_angle_alpha 90
_cell_angle_beta 112.87
_cell_angle_gamma 90
_cell_length_a 12.113
_cell_length_b 12.445
_cell_length_c 6.793
_cell_formula_units_Z 4
_cell_volume 943.520
_database_code_amcsd 0014829
_exptl_crystal_density_diffrn 4.375
_cod_original_formula_sum 'Na Zn2.6 Mg.4 As3 O12 H2'
_cod_database_code 9009351

loop_
_space_group_symop_operation_xyz
x,y,z
1/2+x,1/2+y,z
x,-y,1/2+z
1/2+x,1/2-y,1/2+z
-x,y,1/2-z
1/2-x,1/2+y,1/2-z
-x,-y,-z
1/2-x,1/2-y,-z

loop_
_atom_site_label
_atom_site_fract_x
_atom_site_fract_y
_atom_site_fract_z
_atom_site_occupancy
_atom_site_U_iso_or_equiv
Na 0.00000 0.00960 0.25000 1.00000 0.03027
Zn1 0.50000 0.21930 0.25000 0.60000 0.01381
Mg1 0.50000 0.21930 0.25000 0.40000 0.01381
Zn2 0.29260 0.34120 0.37960 1.00000 0.01077
As1 0.00000 0.30950 0.25000 1.00000 0.00836
As2 0.22070 0.11490 0.11440 1.00000 0.00735
O1 0.35060 0.49670 0.40330 1.00000 0.01178
O2 0.36960 0.09240 0.16570 1.00000 0.01596
O3 0.11410 0.39410 0.26810 1.00000 0.01267
O4 0.34620 0.32320 0.12430 1.00000 0.01089
O5 0.21220 0.18780 0.31610 1.00000 0.00975
O6 0.03430 0.23460 0.47220 1.00000 0.01089
H 0.12220 0.50670 0.80120 1.00000 ?

loop_
_cod_related_entry_id
_cod_related_entry_database
_cod_related_entry_code
1 AMCSD 0014829
